data_2207620
loop_
_publ_author_name
'Herres, Joseph P.'
'Forman, Mark A.'
'Wheeler, Kraig A.'

_publ_section_title
;
 11,12-Bis(2,2-dimethylpropyl)-9,10-dihydro-9,10-ethenoanthracene
;
_journal_coeditor_code OM6267
_journal_issue 12
_journal_name_full 'Acta Crystallographica Section E'
_journal_page_first o3961
_journal_page_last o3963
_journal_paper_doi 10.1107/S1600536805034896
_journal_volume 61
_journal_year 2005
_chemical_formula_iupac 'C26 H32'
_chemical_formula_moiety 'C26 H32'
_chemical_formula_sum 'C26 H32'
_chemical_formula_weight 344.52
_chemical_name_systematic
;
11,12-Bis(2,2-dimethylpropyl)-9,10-dihydro-9,10-ethenoanthracene
;
_space_group_IT_number 15
_symmetry_cell_setting monoclinic
_symmetry_space_group_name_Hall '-C 2yc'
_symmetry_space_group_name_H-M 'C 1 2/c 1'
_atom_sites_solution_hydrogens geom
_atom_sites_solution_primary direct
_atom_sites_solution_secondary difmap
_cell_angle_alpha 90.00
_cell_angle_beta 91.610(2)
_cell_angle_gamma 90.00
_cell_formula_units_Z 8
_cell_length_a 35.531(7)
_cell_length_b 12.536(3)
_cell_length_c 9.518(2)
_cell_measurement_reflns_used 7338
_cell_measurement_temperature 173(2)
_cell_measurement_theta_max 27.774
_cell_measurement_theta_min 2.294
_cell_volume 4237.8(16)
_computing_cell_refinement SMART
_computing_data_collection 'SMART (Bruker, 2001)'
_computing_data_reduction 'SAINT (Bruker, 2002) and XPREP (Bruker, 2001)'
_computing_molecular_graphics X-Seed
_computing_publication_material 'X-Seed (Barbour, 2001)'
_computing_structure_refinement SHELXTL
_computing_structure_solution 'SHELXTL (Bruker, 2000)'
_diffrn_ambient_temperature 173(2)
_diffrn_measured_fraction_theta_full 1.000
_diffrn_measured_fraction_theta_max 1.000
_diffrn_measurement_device_type 'Bruker SMART APEX CCD'
_diffrn_measurement_method '\f and \w'
_diffrn_radiation_monochromator graphite
_diffrn_radiation_source 'fine-focus sealed tube'
_diffrn_radiation_type MoK\a
_diffrn_radiation_wavelength 0.71073
_diffrn_reflns_av_R_equivalents 0.0477
_diffrn_reflns_av_sigmaI/netI 0.0377
_diffrn_reflns_limit_h_max 42
_diffrn_reflns_limit_h_min -42
_diffrn_reflns_limit_k_max 15
_diffrn_reflns_limit_k_min -15
_diffrn_reflns_limit_l_max 11
_diffrn_reflns_limit_l_min -11
_diffrn_reflns_number 15857
_diffrn_reflns_theta_full 25.35
_diffrn_reflns_theta_max 25.35
_diffrn_reflns_theta_min 1.15
_diffrn_standards_decay_% 0
_diffrn_standards_interval_time variable
_diffrn_standards_number 592
_exptl_absorpt_coefficient_mu 0.060
_exptl_absorpt_correction_type none
_exptl_crystal_colour colorless
_exptl_crystal_density_diffrn 1.080
_exptl_crystal_density_method 'not measured'
_exptl_crystal_description 'transparent plate'
_exptl_crystal_F_000 1504
_exptl_crystal_size_max 0.24
_exptl_crystal_size_mid 0.18
_exptl_crystal_size_min 0.02
_refine_diff_density_max 0.279
_refine_diff_density_min -0.289
_refine_ls_extinction_method none
_refine_ls_goodness_of_fit_ref 1.082
_refine_ls_hydrogen_treatment constr
_refine_ls_matrix_type full
_refine_ls_number_parameters 241
_refine_ls_number_reflns 3878
_refine_ls_number_restraints 0
_refine_ls_restrained_S_all 1.082
_refine_ls_R_factor_all 0.0569
_refine_ls_R_factor_gt 0.0476
_refine_ls_shift/su_max 0.000
_refine_ls_shift/su_mean 0.000
_refine_ls_structure_factor_coef Fsqd
_refine_ls_weighting_details 'calc w=1/[\s^2^(Fo^2^)+(0.0624P)^2^+1.9402P] where P=(Fo^2^+2Fc^2^)/3'
_refine_ls_weighting_scheme calc
_refine_ls_wR_factor_gt 0.1160
_refine_ls_wR_factor_ref 0.1195
_reflns_number_gt 3235
_reflns_number_total 3878
_reflns_threshold_expression I>2\s(I)
_cod_data_source_file om6267.cif
_cod_data_source_block I
_cod_original_cell_volume 4237.7(15)
_cod_original_sg_symbol_H-M 'C 2/c'
_cod_database_code 2207620
_cod_database_fobs_code 2207620

loop_
_symmetry_equiv_pos_as_xyz
'x, y, z'
'-x, y, -z+1/2'
'x+1/2, y+1/2, z'
'-x+1/2, y+1/2, -z+1/2'
'-x, -y, -z'
'x, -y, z-1/2'
'-x+1/2, -y+1/2, -z'
'x+1/2, -y+1/2, z-1/2'

loop_
_atom_site_label
_atom_site_fract_x
_atom_site_fract_y
_atom_site_fract_z
_atom_site_U_iso_or_equiv
_atom_site_adp_type
_atom_site_calc_flag
_atom_site_refinement_flags
_atom_site_occupancy
_atom_site_type_symbol
C1 0.19649(4) 0.93816(11) 0.46391(15) 0.0197(3) Uani d . 1 C
H1 0.1960 1.0030 0.4122 0.024 Uiso calc R 1 H
C2 0.21532(4) 0.93253(12) 0.59407(15) 0.0213(3) Uani d . 1 C
H2 0.2274 0.9942 0.6321 0.026 Uiso calc R 1 H
C3 0.21659(4) 0.83730(12) 0.66849(15) 0.0211(3) Uani d . 1 C
H3 0.2300 0.8337 0.7561 0.025 Uiso calc R 1 H
C4 0.19828(4) 0.74713(12) 0.61552(15) 0.0196(3) Uani d . 1 C
C4A 0.17898(4) 0.75294(11) 0.48753(14) 0.0164(3) Uani d . 1 C
H4 0.1990 0.6821 0.6668 0.023 Uiso calc R 1 H
C5 0.19172(4) 0.55824(11) 0.21979(14) 0.0177(3) Uani d . 1 C
H5 0.1907 0.4938 0.2720 0.021 Uiso calc R 1 H
C6 0.20903(4) 0.56057(12) 0.08928(15) 0.0194(3) Uani d . 1 C
H6 0.2196 0.4973 0.0523 0.023 Uiso calc R 1 H
C7 0.21070(4) 0.65516(11) 0.01414(15) 0.0198(3) Uani d . 1 C
H7 0.2228 0.6566 -0.0736 0.024 Uiso calc R 1 H
C8 0.19471(4) 0.74852(12) 0.06655(14) 0.0192(3) Uani d . 1 C
H8 0.1959 0.8132 0.0148 0.023 Uiso calc R 1 H
C8A 0.17718(4) 0.74569(11) 0.19456(14) 0.0165(3) Uani d . 1 C
C9 0.15759(4) 0.83736(11) 0.26934(14) 0.0174(3) Uani d . 1 C
H9 0.1574 0.9050 0.2137 0.021 Uiso calc R 1 H
C9A 0.17856(4) 0.84833(11) 0.41080(14) 0.0168(3) Uani d . 1 C
C10 0.15711(4) 0.66409(11) 0.41194(14) 0.0163(3) Uani d . 1 C
H10 0.1566 0.5965 0.4676 0.020 Uiso calc R 1 H
C10A 0.17622(4) 0.65072(11) 0.27161(14) 0.0164(3) Uani d . 1 C
C11 0.11761(4) 0.79777(11) 0.30173(14) 0.0177(3) Uani d . 1 C
C12 0.11740(4) 0.70778(11) 0.37707(14) 0.0171(3) Uani d . 1 C
C13 0.08380(4) 0.64443(11) 0.42367(15) 0.0199(3) Uani d . 1 C
H13A 0.0889 0.5681 0.4058 0.024 Uiso calc R 1 H
H13B 0.0619 0.6649 0.3631 0.024 Uiso calc R 1 H
C14 0.07239(4) 0.65606(12) 0.57920(16) 0.0225(3) Uani d . 1 C
C15 0.06079(5) 0.77163(13) 0.60787(17) 0.0300(4) Uani d . 1 C
H15A 0.0399 0.7917 0.5436 0.045 Uiso calc R 1 H
H15B 0.0823 0.8190 0.5931 0.045 Uiso calc R 1 H
H15C 0.0528 0.7781 0.7052 0.045 Uiso calc R 1 H
C16 0.10440(4) 0.62456(14) 0.68187(16) 0.0301(4) Uani d . 1 C
H16A 0.0955 0.6277 0.7783 0.045 Uiso calc R 1 H
H16B 0.1255 0.6740 0.6720 0.045 Uiso calc R 1 H
H16C 0.1127 0.5518 0.6611 0.045 Uiso calc R 1 H
C17 0.03878(5) 0.58244(14) 0.60137(19) 0.0350(4) Uani d . 1 C
H17A 0.0462 0.5084 0.5844 0.053 Uiso calc R 1 H
H17B 0.0182 0.6021 0.5358 0.053 Uiso calc R 1 H
H17C 0.0304 0.5897 0.6981 0.053 Uiso calc R 1 H
C18 0.08395(4) 0.86129(11) 0.24915(15) 0.0204(3) Uani d . 1 C
H18A 0.0895 0.9378 0.2649 0.024 Uiso calc R 1 H
H18B 0.0623 0.8427 0.3079 0.024 Uiso calc R 1 H
C19 0.07145(4) 0.84687(12) 0.09275(16) 0.0227(3) Uani d . 1 C
C20 0.06056(5) 0.73041(12) 0.06515(16) 0.0293(4) Uani d . 1 C
H20A 0.0404 0.7097 0.1278 0.044 Uiso calc R 1 H
H20B 0.0825 0.6846 0.0828 0.044 Uiso calc R 1 H
H20C 0.0518 0.7224 -0.0328 0.044 Uiso calc R 1 H
C21 0.10255(5) 0.87942(14) -0.00671(16) 0.0308(4) Uani d . 1 C
H21A 0.0927 0.8780 -0.1039 0.046 Uiso calc R 1 H
H21B 0.1237 0.8294 0.0033 0.046 Uiso calc R 1 H
H21C 0.1112 0.9516 0.0168 0.046 Uiso calc R 1 H
C22 0.03706(5) 0.91771(14) 0.06480(18) 0.0340(4) Uani d . 1 C
H22A 0.0438 0.9923 0.0835 0.051 Uiso calc R 1 H
H22B 0.0168 0.8962 0.1265 0.051 Uiso calc R 1 H
H22C 0.0286 0.9101 -0.0335 0.051 Uiso calc R 1 H

loop_
_atom_site_aniso_label
_atom_site_aniso_U_11
_atom_site_aniso_U_22
_atom_site_aniso_U_33
_atom_site_aniso_U_12
_atom_site_aniso_U_13
_atom_site_aniso_U_23
C1 0.0216(8) 0.0174(7) 0.0201(7) -0.0010(6) 0.0030(6) 0.0001(6)
C2 0.0206(8) 0.0213(8) 0.0219(8) -0.0049(6) 0.0015(6) -0.0047(6)
C3 0.0207(8) 0.0270(8) 0.0154(7) -0.0019(6) -0.0028(6) -0.0008(6)
C4 0.0209(7) 0.0198(7) 0.0180(7) -0.0001(6) 0.0003(6) 0.0016(6)
C4A 0.0155(7) 0.0168(7) 0.0168(7) 0.0004(6) 0.0018(5) -0.0014(6)
C5 0.0174(7) 0.0170(7) 0.0186(7) -0.0018(6) -0.0035(5) 0.0004(6)
C6 0.0170(7) 0.0207(7) 0.0203(7) 0.0005(6) -0.0019(6) -0.0048(6)
C7 0.0185(7) 0.0266(8) 0.0143(7) -0.0034(6) 0.0000(5) -0.0026(6)
C8 0.0204(8) 0.0210(7) 0.0160(7) -0.0036(6) -0.0023(6) 0.0018(6)
C8A 0.0155(7) 0.0177(7) 0.0162(7) -0.0018(6) -0.0038(5) -0.0008(6)
C9 0.0205(7) 0.0158(7) 0.0157(7) 0.0000(6) -0.0011(5) 0.0018(5)
C9A 0.0152(7) 0.0193(7) 0.0161(7) 0.0011(6) 0.0016(5) -0.0013(6)
C10 0.0184(7) 0.0150(7) 0.0155(7) -0.0006(6) -0.0007(5) 0.0013(5)
C10A 0.0133(7) 0.0189(7) 0.0169(7) -0.0020(6) -0.0039(5) -0.0010(6)
C11 0.0202(7) 0.0176(7) 0.0151(7) 0.0003(6) -0.0017(5) -0.0040(6)
C12 0.0179(7) 0.0183(7) 0.0151(7) -0.0001(6) -0.0009(5) -0.0037(6)
C13 0.0185(7) 0.0189(7) 0.0222(8) -0.0005(6) -0.0005(6) -0.0017(6)
C14 0.0200(8) 0.0238(8) 0.0238(8) 0.0012(6) 0.0036(6) 0.0019(6)
C15 0.0369(10) 0.0289(9) 0.0245(8) 0.0049(7) 0.0047(7) -0.0021(7)
C16 0.0275(9) 0.0408(10) 0.0221(8) 0.0043(7) 0.0052(6) 0.0091(7)
C17 0.0274(9) 0.0377(10) 0.0406(10) -0.0037(7) 0.0104(7) 0.0043(8)
C18 0.0204(8) 0.0182(7) 0.0222(8) 0.0017(6) -0.0033(6) -0.0011(6)
C19 0.0219(8) 0.0224(8) 0.0234(8) 0.0012(6) -0.0057(6) 0.0035(6)
C20 0.0394(10) 0.0254(9) 0.0225(8) -0.0028(7) -0.0082(7) -0.0005(6)
C21 0.0316(9) 0.0381(10) 0.0224(8) -0.0030(7) -0.0070(7) 0.0081(7)
C22 0.0297(9) 0.0337(9) 0.0377(10) 0.0055(7) -0.0124(7) 0.0024(7)

loop_
_atom_type_symbol
_atom_type_description
_atom_type_scat_dispersion_real
_atom_type_scat_dispersion_imag
_atom_type_scat_source
C C 0.0033 0.0016 'International Tables Vol C Tables 4.2.6.8 and 6.1.1.4'
H H 0.0000 0.0000 'International Tables Vol C Tables 4.2.6.8 and 6.1.1.4'

loop_
_geom_angle_atom_site_label_1
_geom_angle_atom_site_label_2
_geom_angle_atom_site_label_3
_geom_angle
_geom_angle_publ_flag
C9A C1 C2 119.26(13) ?
C9A C1 H1 120.4 ?
C2 C1 H1 120.4 ?
C3 C2 C1 120.34(13) ?
C3 C2 H2 119.8 ?
C1 C2 H2 119.8 ?
C2 C3 C4 120.37(13) ?
C2 C3 H3 119.8 ?
C4 C3 H3 119.8 ?
C4A C4 C3 119.44(13) ?
C4A C4 H4 120.3 ?
C3 C4 H4 120.3 ?
C4 C4A C9A 120.12(13) ?
C4 C4A C10 127.58(13) ?
C9A C4A C10 112.29(12) ?
C10A C5 C6 119.24(13) ?
C10A C5 H5 120.4 ?
C6 C5 H5 120.4 ?
C7 C6 C5 120.06(13) ?
C7 C6 H6 120.0 ?
C5 C6 H6 120.0 ?
C6 C7 C8 120.51(13) ?
C6 C7 H7 119.7 ?
C8 C7 H7 119.7 ?
C8A C8 C7 119.32(13) ?
C8A C8 H8 120.3 ?
C7 C8 H8 120.3 ?
C8 C8A C10A 120.08(13) ?
C8 C8A C9 127.75(13) ?
C10A C8A C9 112.17(12) ?
C9A C9 C8A 105.12(11) ?
C9A C9 C11 106.37(11) ?
C8A C9 C11 106.53(11) ?
C9A C9 H9 112.7 ?
C8A C9 H9 112.7 ?
C11 C9 H9 112.7 ?
C1 C9A C4A 120.43(13) ?
C1 C9A C9 127.18(12) ?
C4A C9A C9 112.37(12) ?
C10A C10 C4A 105.05(11) ?
C10A C10 C12 106.15(11) ?
C4A C10 C12 107.04(11) ?
C10A C10 H10 112.7 ?
C4A C10 H10 112.7 ?
C12 C10 H10 112.7 ?
C5 C10A C8A 120.77(13) ?
C5 C10A C10 126.67(12) ?
C8A C10A C10 112.56(12) ?
C12 C11 C18 127.32(13) y
C12 C11 C9 113.42(12) y
C18 C11 C9 119.25(12) ?
C11 C12 C13 128.13(13) y
C11 C12 C10 113.36(12) y
C13 C12 C10 118.44(12) ?
C12 C13 C14 117.40(12) ?
C12 C13 H13A 108.0 ?
C14 C13 H13A 108.0 ?
C12 C13 H13B 108.0 ?
C14 C13 H13B 108.0 ?
H13A C13 H13B 107.2 ?
C17 C14 C16 108.99(13) ?
C17 C14 C15 109.33(13) ?
C16 C14 C15 109.20(13) ?
C17 C14 C13 107.51(13) ?
C16 C14 C13 112.05(12) ?
C15 C14 C13 109.71(12) ?
C14 C15 H15A 109.5 ?
C14 C15 H15B 109.5 ?
H15A C15 H15B 109.5 ?
C14 C15 H15C 109.5 ?
H15A C15 H15C 109.5 ?
H15B C15 H15C 109.5 ?
C14 C16 H16A 109.5 ?
C14 C16 H16B 109.5 ?
H16A C16 H16B 109.5 ?
C14 C16 H16C 109.5 ?
H16A C16 H16C 109.5 ?
H16B C16 H16C 109.5 ?
C14 C17 H17A 109.5 ?
C14 C17 H17B 109.5 ?
H17A C17 H17B 109.5 ?
C14 C17 H17C 109.5 ?
H17A C17 H17C 109.5 ?
H17B C17 H17C 109.5 ?
C11 C18 C19 117.32(12) ?
C11 C18 H18A 108.0 ?
C19 C18 H18A 108.0 ?
C11 C18 H18B 108.0 ?
C19 C18 H18B 108.0 ?
H18A C18 H18B 107.2 ?
C22 C19 C21 108.98(13) ?
C22 C19 C20 109.11(13) ?
C21 C19 C20 109.36(13) ?
C22 C19 C18 107.77(12) ?
C21 C19 C18 111.71(12) ?
C20 C19 C18 109.86(12) ?
C19 C20 H20A 109.5 ?
C19 C20 H20B 109.5 ?
H20A C20 H20B 109.5 ?
C19 C20 H20C 109.5 ?
H20A C20 H20C 109.5 ?
H20B C20 H20C 109.5 ?
C19 C21 H21A 109.5 ?
C19 C21 H21B 109.5 ?
H21A C21 H21B 109.5 ?
C19 C21 H21C 109.5 ?
H21A C21 H21C 109.5 ?
H21B C21 H21C 109.5 ?
C19 C22 H22A 109.5 ?
C19 C22 H22B 109.5 ?
H22A C22 H22B 109.5 ?
C19 C22 H22C 109.5 ?
H22A C22 H22C 109.5 ?
H22B C22 H22C 109.5 ?

loop_
_geom_bond_atom_site_label_1
_geom_bond_atom_site_label_2
_geom_bond_distance
_geom_bond_publ_flag
C1 C9A 1.383(2) ?
C1 C2 1.393(2) ?
C1 H1 0.9500 ?
C2 C3 1.388(2) ?
C2 H2 0.9500 ?
C3 C4 1.392(2) ?
C3 H3 0.9500 ?
C4 C4A 1.3829(19) ?
C4 H4 0.9500 ?
C4A C9A 1.401(2) y
C5 C10A 1.3805(19) ?
C5 C6 1.402(2) ?
C5 H5 0.9500 ?
C6 C7 1.387(2) ?
C6 H6 0.9500 ?
C7 C8 1.399(2) ?
C7 H7 0.9500 ?
C8 C8A 1.3842(19) ?
C8 H8 0.9500 ?
C8A C10A 1.3992(19) y
C9 C9A 1.5265(19) y
C9 C8A 1.5296(19) y
C9 C11 1.544(2) y
C9 H9 1.0000 ?
C10 C10A 1.5245(19) y
C10 C4A 1.5266(19) y
C10 C12 1.5409(19) y
C10 H10 1.0000 ?
C11 C12 1.337(2) y
C11 C18 1.5104(19) y
C12 C13 1.511(2) y
C13 C14 1.553(2) ?
C13 H13A 0.9900 ?
C13 H13B 0.9900 ?
C14 C17 1.529(2) ?
C14 C16 1.530(2) ?
C14 C15 1.533(2) ?
C15 H15A 0.9800 ?
C15 H15B 0.9800 ?
C15 H15C 0.9800 ?
C16 H16A 0.9800 ?
C16 H16B 0.9800 ?
C16 H16C 0.9800 ?
C17 H17A 0.9800 ?
C17 H17B 0.9800 ?
C17 H17C 0.9800 ?
C18 C19 1.552(2) ?
C18 H18A 0.9900 ?
C18 H18B 0.9900 ?
C19 C22 1.528(2) ?
C19 C21 1.531(2) ?
C19 C20 1.531(2) ?
C20 H20A 0.9800 ?
C20 H20B 0.9800 ?
C20 H20C 0.9800 ?
C21 H21A 0.9800 ?
C21 H21B 0.9800 ?
C21 H21C 0.9800 ?
C22 H22A 0.9800 ?
C22 H22B 0.9800 ?
C22 H22C 0.9800 ?

loop_
_geom_torsion_atom_site_label_1
_geom_torsion_atom_site_label_2
_geom_torsion_atom_site_label_3
_geom_torsion_atom_site_label_4
_geom_torsion
_geom_torsion_publ_flag
C9A C1 C2 C3 1.1(2) ?
C1 C2 C3 C4 -1.6(2) ?
C2 C3 C4 C4A 0.4(2) ?
C10A C5 C6 C7 0.5(2) ?
C5 C6 C7 C8 -1.0(2) ?
C6 C7 C8 C8A 0.1(2) ?
C9A C9 C11 C12 -55.47(15) ?
C8A C9 C11 C12 56.30(15) ?
C9A C9 C11 C18 124.10(13) ?
C8A C9 C11 C18 -124.14(13) ?
C18 C11 C12 C13 2.7(2) ?
C9 C11 C12 C13 -177.75(13) ?
C18 C11 C12 C10 179.68(12) ?
C9 C11 C12 C10 -0.80(16) ?
C10A C10 C12 C11 -55.71(15) ?
C4A C10 C12 C11 56.09(15) ?
C10A C10 C12 C13 121.56(12) ?
C4A C10 C12 C13 -126.63(13) ?
C11 C12 C13 C14 -102.70(17) ?
C10 C12 C13 C14 80.48(16) y
C12 C13 C14 C17 -178.32(13) ?
C12 C13 C14 C16 -58.59(17) ?
C12 C13 C14 C15 62.88(17) y
C12 C11 C18 C19 -100.78(17) ?
C9 C11 C18 C19 79.72(16) y
C11 C18 C19 C22 179.55(13) ?
C11 C18 C19 C21 -60.77(17) ?
C11 C18 C19 C20 60.78(17) y
C3 C4 C4A C9A 1.3(2) ?
C3 C4 C4A C10 -179.73(13) ?
C10A C10 C4A C4 -120.25(15) ?
C12 C10 C4A C4 127.20(14) ?
C10A C10 C4A C9A 58.82(14) ?
C12 C10 C4A C9A -53.74(15) ?
C7 C8 C8A C10A 1.3(2) ?
C7 C8 C8A C9 -179.08(13) ?
C9A C9 C8A C8 -121.06(15) ?
C11 C9 C8A C8 126.31(14) ?
C9A C9 C8A C10A 58.61(14) ?
C11 C9 C8A C10A -54.01(14) ?
C2 C1 C9A C4A 0.6(2) ?
C2 C1 C9A C9 -178.00(13) ?
C4 C4A C9A C1 -1.8(2) ?
C10 C4A C9A C1 179.05(12) ?
C4 C4A C9A C9 177.02(12) ?
C10 C4A C9A C9 -2.13(16) ?
C8A C9 C9A C1 122.51(15) ?
C11 C9 C9A C1 -124.74(15) ?
C8A C9 C9A C4A -56.21(14) ?
C11 C9 C9A C4A 56.53(14) ?
C6 C5 C10A C8A 0.9(2) ?
C6 C5 C10A C10 -178.62(12) ?
C8 C8A C10A C5 -1.8(2) ?
C9 C8A C10A C5 178.50(12) ?
C8 C8A C10A C10 177.80(12) ?
C9 C8A C10A C10 -1.90(16) ?
C4A C10 C10A C5 123.12(14) ?
C12 C10 C10A C5 -123.69(14) ?
C4A C10 C10A C8A -56.45(14) ?
C12 C10 C10A C8A 56.74(14) ?
